data_4073396
loop_
_publ_author_name
'Reeske, Gregor'
'Sch\"urmann, Markus'
'Costisella, Burkhard'
'Jurkschat, Klaus'

_publ_section_title
;
 Ph(3-n)XnSnCH2-16-crown-5 (X = F, Cl, Br, I, SCN;n= 1, 2):&#x00A0;
 Intramolecular O \\rightarrow Sn Coordination versus Ditopic Complexation
 of Sodium Thiocyanate&#x2020;
;
_journal_issue 17
_journal_name_full Organometallics
_journal_page_first 4170
_journal_paper_doi 10.1021/om700304p
_journal_volume 26
_journal_year 2007
_chemical_formula_sum 'C18 H28 Cl2 O5 Sn'
_chemical_formula_weight 513.99
_chemical_name_systematic
; 
 ? 
;
_space_group_IT_number 14
_symmetry_cell_setting monoclinic
_symmetry_space_group_name_Hall '-P 2ybc'
_symmetry_space_group_name_H-M 'P 1 21/c 1'
_atom_sites_solution_hydrogens geom
_atom_sites_solution_primary direct
_atom_sites_solution_secondary difmap
_audit_creation_method SHELXL-97
_cell_angle_alpha 90.00
_cell_angle_beta 102.8772(6)
_cell_angle_gamma 90.00
_cell_formula_units_Z 4
_cell_length_a 8.9520(1)
_cell_length_b 12.8877(2)
_cell_length_c 18.7612(3)
_cell_measurement_reflns_used 20778
_cell_measurement_temperature 173(1)
_cell_measurement_theta_max 27.48
_cell_measurement_theta_min 3.16
_cell_volume 2110.06(5)
_computing_cell_refinement
;
DENZO & SCALEPACK (Otwinowski & Minor, 1997)
;
_computing_data_collection 'COLLECT (Nonius, 1998)'
_computing_data_reduction
;
DENZO & SCALEPACK
;
_computing_molecular_graphics 'SHELXTL-Plus (Sheldrick, 1991)'
_computing_publication_material
;
SHELXL97
;
_computing_structure_refinement 'SHELXL97 (Sheldrick, 1997)'
_computing_structure_solution 'SHELXS97 (Sheldrick, 1997)'
_diffrn_ambient_temperature 173(1)
_diffrn_detector_area_resol_mean '19 vertical, 18 horizontal'
_diffrn_measured_fraction_theta_full 0.994
_diffrn_measured_fraction_theta_max 0.994
_diffrn_measurement_device_type 'Nonius KappaCCD'
_diffrn_measurement_method
;
 3 sets at different \k-angles and 310 frames via \w-rotation 
(\D/\w=1\%) at two times 20s per frame
;
_diffrn_radiation_monochromator graphite
_diffrn_radiation_type MoK\a
_diffrn_radiation_wavelength 0.71073
_diffrn_reflns_av_R_equivalents 0.0220
_diffrn_reflns_av_sigmaI/netI 0.0335
_diffrn_reflns_limit_h_max 11
_diffrn_reflns_limit_h_min -11
_diffrn_reflns_limit_k_max 16
_diffrn_reflns_limit_k_min -16
_diffrn_reflns_limit_l_max 23
_diffrn_reflns_limit_l_min -24
_diffrn_reflns_number 20778
_diffrn_reflns_theta_full 27.48
_diffrn_reflns_theta_max 27.48
_diffrn_reflns_theta_min 3.16
_diffrn_source 'fine-focus sealed tube'
_diffrn_standards_decay_% 0
_diffrn_standards_number none
_exptl_absorpt_coefficient_mu 1.489
_exptl_absorpt_correction_type none
_exptl_absorpt_process_details
;?  
 ? 
;
_exptl_crystal_colour colourless
_exptl_crystal_density_diffrn 1.618
_exptl_crystal_density_meas ?
_exptl_crystal_density_method 'not measured'
_exptl_crystal_description block
_exptl_crystal_F_000 1040
_exptl_crystal_size_max 0.20
_exptl_crystal_size_mid 0.17
_exptl_crystal_size_min 0.15
_refine_diff_density_max 0.265
_refine_diff_density_min -0.677
_refine_diff_density_rms 0.058
_refine_ls_extinction_method none
_refine_ls_goodness_of_fit_ref 0.924
_refine_ls_hydrogen_treatment mixed
_refine_ls_matrix_type full
_refine_ls_number_parameters 235
_refine_ls_number_reflns 4831
_refine_ls_number_restraints 0
_refine_ls_restrained_S_all 0.924
_refine_ls_R_factor_all 0.0317
_refine_ls_R_factor_gt 0.0194
_refine_ls_shift/su_max 0.001
_refine_ls_shift/su_mean 0.000
_refine_ls_structure_factor_coef Fsqd
_refine_ls_weighting_details 'calc w=1/[\s^2^(Fo^2^)+(0.0158P)^2^+0.0000P] where P=(Fo^2^+2Fc^2^)/3'
_refine_ls_weighting_scheme calc
_refine_ls_wR_factor_gt 0.0411
_refine_ls_wR_factor_ref 0.0433
_reflns_number_gt 3699
_reflns_number_total 4831
_reflns_threshold_expression >2sigma(I)
_cod_data_source_file om700304p-file003.cif
_cod_data_source_block compound7
_cod_depositor_comments
;
The following automatic conversions were performed:

'_exptl_crystal_density_meas' value 'not measured' was changed to '?'
- the value is perceived as not measured.

Automatic conversion script
Id: cif_fix_values 3008 2015-01-20 13:52:24Z robertas 
;
_cod_original_cell_volume 2110.05(5)
_cod_original_sg_symbol_H-M P2(1)/c
_cod_database_code 4073396

loop_
_symmetry_equiv_pos_as_xyz
'x, y, z'
'-x, y+1/2, -z+1/2'
'-x, -y, -z'
'x, -y-1/2, z-1/2'

loop_
_atom_site_label
_atom_site_type_symbol
_atom_site_fract_x
_atom_site_fract_y
_atom_site_fract_z
_atom_site_U_iso_or_equiv
_atom_site_adp_type
_atom_site_occupancy
_atom_site_symmetry_multiplicity
_atom_site_calc_flag
_atom_site_refinement_flags
Sn1 Sn -0.589212(11) -0.254724(7) 0.320891(5) 0.02012(4) Uani 1 1 d .
Cl1 Cl -0.75896(5) -0.39220(4) 0.26370(2) 0.04090(12) Uani 1 1 d .
Cl2 Cl -0.73803(5) -0.10777(4) 0.26370(2) 0.03868(11) Uani 1 1 d .
O1 O -0.37683(11) -0.37231(8) 0.38582(5) 0.0231(2) Uani 1 1 d .
O2 O -0.26053(11) -0.41169(8) 0.53594(6) 0.0275(3) Uani 1 1 d .
O3 O -0.10535(12) -0.23090(8) 0.59696(6) 0.0280(3) Uani 1 1 d .
O4 O -0.16137(10) -0.05517(8) 0.50406(5) 0.0241(2) Uani 1 1 d .
O5 O -0.37523(10) -0.13871(8) 0.37836(5) 0.0217(2) Uani 1 1 d .
C1 C -0.65391(16) -0.24980(10) 0.42330(8) 0.0183(3) Uani 1 1 d .
C2 C -0.54652(17) -0.25594(10) 0.48941(8) 0.0189(3) Uani 1 1 d .
H2A H -0.4432 -0.2640 0.4896 0.023 Uiso 1 1 calc R
C3 C -0.59339(17) -0.25007(10) 0.55505(8) 0.0213(3) Uani 1 1 d .
H3A H -0.5211 -0.2542 0.5990 0.026 Uiso 1 1 calc R
C4 C -0.74738(18) -0.23811(10) 0.55561(9) 0.0229(3) Uani 1 1 d .
H4A H -0.7781 -0.2339 0.5997 0.027 Uiso 1 1 calc R
C5 C -0.85487(17) -0.23244(10) 0.48995(9) 0.0234(3) Uani 1 1 d .
H5A H -0.9581 -0.2246 0.4900 0.028 Uiso 1 1 calc R
C6 C -0.80889(17) -0.23849(10) 0.42419(9) 0.0215(3) Uani 1 1 d .
H6A H -0.8817 -0.2350 0.3803 0.026 Uiso 1 1 calc R
C11 C -0.42065(18) -0.26401(12) 0.25745(8) 0.0284(4) Uani 1 1 d .
H11A H -0.4333 -0.3277 0.2292 0.034 Uiso 1 1 calc R
H11B H -0.4311 -0.2059 0.2238 0.034 Uiso 1 1 calc R
C12 C -0.26304(17) -0.26186(11) 0.30944(8) 0.0241(3) Uani 1 1 d .
H12A H -0.1865 -0.2651 0.2794 0.029 Uiso 1 1 calc R
C13 C -0.24130(17) -0.35751(12) 0.35791(9) 0.0258(4) Uani 1 1 d .
H13A H -0.2239 -0.4178 0.3299 0.031 Uiso 1 1 calc R
H13B H -0.1530 -0.3485 0.3981 0.031 Uiso 1 1 calc R
C14 C -0.38717(17) -0.47231(12) 0.41829(9) 0.0282(4) Uani 1 1 d .
H14A H -0.3844 -0.5257 0.3821 0.034 Uiso 1 1 calc R
H14B H -0.4848 -0.4776 0.4323 0.034 Uiso 1 1 calc R
C15 C -0.26049(19) -0.49187(12) 0.48430(9) 0.0299(4) Uani 1 1 d .
H15A H -0.2758 -0.5584 0.5057 0.036 Uiso 1 1 calc R
H15B H -0.1627 -0.4935 0.4702 0.036 Uiso 1 1 calc R
C16 C -0.12960(18) -0.41327(12) 0.59530(9) 0.0288(4) Uani 1 1 d .
H16A H -0.0366 -0.4155 0.5769 0.035 Uiso 1 1 calc R
H16B H -0.1322 -0.4742 0.6254 0.035 Uiso 1 1 calc R
C17 C -0.13266(17) -0.31711(12) 0.63927(8) 0.0267(4) Uani 1 1 d .
H17A H -0.2316 -0.3100 0.6518 0.032 Uiso 1 1 calc R
H17B H -0.0544 -0.3207 0.6842 0.032 Uiso 1 1 calc R
C18 C -0.13769(17) -0.13426(12) 0.62567(8) 0.0257(4) Uani 1 1 d .
H18A H -0.0817 -0.1279 0.6761 0.031 Uiso 1 1 calc R
H18B H -0.2463 -0.1291 0.6245 0.031 Uiso 1 1 calc R
C19 C -0.09087(16) -0.04908(12) 0.58023(8) 0.0261(4) Uani 1 1 d .
H19A H -0.1165 0.0172 0.5988 0.031 Uiso 1 1 calc R
H19B H 0.0195 -0.0513 0.5860 0.031 Uiso 1 1 calc R
C20 C -0.32013(16) -0.03111(12) 0.48820(8) 0.0235(3) Uani 1 1 d .
H20A H -0.3354 0.0378 0.5061 0.028 Uiso 1 1 calc R
H20B H -0.3741 -0.0804 0.5124 0.028 Uiso 1 1 calc R
C21 C -0.38232(17) -0.03565(11) 0.40704(9) 0.0245(4) Uani 1 1 d .
H21A H -0.4880 -0.0123 0.3960 0.029 Uiso 1 1 calc R
H21B H -0.3241 0.0112 0.3832 0.029 Uiso 1 1 calc R
C22 C -0.24043(16) -0.15915(12) 0.35058(8) 0.0241(4) Uani 1 1 d .
H22A H -0.1509 -0.1629 0.3906 0.029 Uiso 1 1 calc R
H22B H -0.2249 -0.1037 0.3180 0.029 Uiso 1 1 calc R

loop_
_atom_site_aniso_label
_atom_site_aniso_U_11
_atom_site_aniso_U_22
_atom_site_aniso_U_33
_atom_site_aniso_U_23
_atom_site_aniso_U_13
_atom_site_aniso_U_12
Sn1 0.02005(7) 0.02607(7) 0.01397(6) -0.00042(5) 0.00320(4) -0.00241(4)
Cl1 0.0415(3) 0.0488(3) 0.0320(3) -0.0155(2) 0.0074(2) -0.0208(2)
Cl2 0.0365(3) 0.0448(3) 0.0326(3) 0.0166(2) 0.0031(2) 0.00822(19)
O1 0.0257(6) 0.0221(6) 0.0244(6) 0.0010(5) 0.0118(5) 0.0016(4)
O2 0.0281(6) 0.0248(6) 0.0291(6) -0.0035(5) 0.0054(5) 0.0071(5)
O3 0.0354(7) 0.0250(6) 0.0281(6) -0.0009(5) 0.0163(5) 0.0007(5)
O4 0.0192(6) 0.0291(6) 0.0242(6) 0.0005(5) 0.0051(5) -0.0005(4)
O5 0.0198(6) 0.0225(6) 0.0241(6) -0.0024(5) 0.0073(5) -0.0023(4)
C1 0.0219(8) 0.0174(7) 0.0165(7) -0.0004(6) 0.0065(6) -0.0005(6)
C2 0.0195(7) 0.0169(8) 0.0206(8) -0.0010(6) 0.0053(6) -0.0001(6)
C3 0.0257(8) 0.0199(8) 0.0173(7) -0.0003(7) 0.0025(6) 0.0009(6)
C4 0.0315(9) 0.0193(8) 0.0207(8) -0.0010(6) 0.0117(7) 0.0003(6)
C5 0.0200(8) 0.0230(8) 0.0292(9) -0.0002(7) 0.0095(7) 0.0016(6)
C6 0.0201(8) 0.0225(8) 0.0209(8) 0.0011(6) 0.0026(6) 0.0007(6)
C11 0.0278(9) 0.0433(11) 0.0151(8) -0.0029(7) 0.0068(7) -0.0030(7)
C12 0.0237(8) 0.0329(9) 0.0187(8) -0.0016(7) 0.0111(6) -0.0005(7)
C13 0.0241(8) 0.0262(9) 0.0303(9) -0.0043(7) 0.0129(7) 0.0010(7)
C14 0.0363(10) 0.0192(8) 0.0319(10) -0.0027(7) 0.0135(8) -0.0046(7)
C15 0.0376(10) 0.0188(8) 0.0364(10) 0.0013(7) 0.0145(8) 0.0043(7)
C16 0.0285(9) 0.0279(9) 0.0301(9) 0.0061(8) 0.0066(7) 0.0069(7)
C17 0.0254(9) 0.0325(9) 0.0228(9) 0.0059(7) 0.0066(7) 0.0023(7)
C18 0.0239(9) 0.0302(9) 0.0226(9) -0.0050(7) 0.0043(7) 0.0021(7)
C19 0.0238(9) 0.0284(9) 0.0246(9) -0.0056(7) 0.0021(7) -0.0015(6)
C20 0.0216(8) 0.0206(8) 0.0286(9) -0.0025(7) 0.0065(7) -0.0004(6)
C21 0.0228(8) 0.0195(8) 0.0309(9) 0.0011(7) 0.0051(7) 0.0021(6)
C22 0.0201(8) 0.0267(9) 0.0271(9) 0.0025(7) 0.0088(7) -0.0018(6)

loop_
_atom_type_symbol
_atom_type_description
_atom_type_scat_dispersion_real
_atom_type_scat_dispersion_imag
_atom_type_scat_source
C C 0.0033 0.0016 'International Tables Vol C Tables 4.2.6.8 and 6.1.1.4'
H H 0.0000 0.0000 'International Tables Vol C Tables 4.2.6.8 and 6.1.1.4'
O O 0.0106 0.0060 'International Tables Vol C Tables 4.2.6.8 and 6.1.1.4'
Cl Cl 0.1484 0.1585 'International Tables Vol C Tables 4.2.6.8 and 6.1.1.4'
Sn Sn -0.6537 1.4246 'International Tables Vol C Tables 4.2.6.8 and 6.1.1.4'

loop_
_geom_angle_atom_site_label_1
_geom_angle_atom_site_label_2
_geom_angle_atom_site_label_3
_geom_angle
C11 Sn1 C1 151.44(6)
C11 Sn1 Cl1 99.47(4)
C1 Sn1 Cl1 98.72(4)
C11 Sn1 Cl2 100.67(4)
C1 Sn1 Cl2 98.22(4)
Cl1 Sn1 Cl2 98.438(18)
C11 Sn1 O5 72.60(5)
C1 Sn1 O5 85.92(4)
Cl1 Sn1 O5 168.79(3)
Cl2 Sn1 O5 90.94(2)
C11 Sn1 O1 71.55(5)
C1 Sn1 O1 84.80(4)
Cl1 Sn1 O1 96.05(3)
Cl2 Sn1 O1 164.55(3)
O5 Sn1 O1 74.11(3)
C14 O1 C13 114.37(11)
C14 O1 Sn1 129.09(8)
C13 O1 Sn1 110.55(8)
C15 O2 C16 113.47(11)
C18 O3 C17 113.70(12)
C20 O4 C19 113.32(11)
C21 O5 C22 114.45(11)
C21 O5 Sn1 128.66(8)
C22 O5 Sn1 111.13(8)
C2 C1 C6 119.02(14)
C2 C1 Sn1 122.01(11)
C6 C1 Sn1 118.97(11)
C1 C2 C3 120.13(14)
C4 C3 C2 120.60(14)
C5 C4 C3 119.52(15)
C4 C5 C6 120.18(14)
C5 C6 C1 120.55(14)
C12 C11 Sn1 108.18(10)
C13 C12 C22 114.67(13)
C13 C12 C11 110.17(12)
C22 C12 C11 109.83(12)
O1 C13 C12 108.66(12)
O1 C14 C15 113.06(12)
O2 C15 C14 109.04(12)
O2 C16 C17 107.86(12)
O3 C17 C16 108.34(13)
O3 C18 C19 108.69(12)
O4 C19 C18 114.16(12)
O4 C20 C21 109.37(12)
O5 C21 C20 112.19(12)
O5 C22 C12 108.34(11)

loop_
_geom_bond_atom_site_label_1
_geom_bond_atom_site_label_2
_geom_bond_distance
Sn1 C11 2.1233(16)
Sn1 C1 2.1276(15)
Sn1 Cl1 2.4234(4)
Sn1 Cl2 2.4240(4)
Sn1 O5 2.4793(9)
Sn1 O1 2.5224(10)
O1 C14 1.4373(18)
O1 C13 1.4373(16)
O2 C15 1.4165(18)
O2 C16 1.4257(17)
O3 C18 1.4123(17)
O3 C17 1.4180(18)
O4 C20 1.4199(16)
O4 C19 1.4299(17)
O5 C21 1.4398(17)
O5 C22 1.4413(16)
C1 C2 1.392(2)
C1 C6 1.399(2)
C2 C3 1.389(2)
C3 C4 1.389(2)
C4 C5 1.386(2)
C5 C6 1.387(2)
C11 C12 1.526(2)
C12 C13 1.518(2)
C12 C22 1.523(2)
C14 C15 1.502(2)
C16 C17 1.492(2)
C18 C19 1.506(2)
C20 C21 1.501(2)

loop_
_geom_torsion_atom_site_label_1
_geom_torsion_atom_site_label_2
_geom_torsion_atom_site_label_3
_geom_torsion_atom_site_label_4
_geom_torsion
C11 Sn1 O1 C14 -133.58(12)
C1 Sn1 O1 C14 62.66(11)
Cl1 Sn1 O1 C14 -35.59(11)
Cl2 Sn1 O1 C14 164.78(10)
O5 Sn1 O1 C14 149.88(11)
C11 Sn1 O1 C13 17.15(9)
C1 Sn1 O1 C13 -146.61(9)
Cl1 Sn1 O1 C13 115.14(8)
Cl2 Sn1 O1 C13 -44.49(15)
O5 Sn1 O1 C13 -59.39(9)
C11 Sn1 O5 C21 136.93(12)
C1 Sn1 O5 C21 -62.13(11)
Cl1 Sn1 O5 C21 -177.06(11)
Cl2 Sn1 O5 C21 36.05(11)
O1 Sn1 O5 C21 -147.88(11)
C11 Sn1 O5 C22 -14.43(9)
C1 Sn1 O5 C22 146.51(9)
Cl1 Sn1 O5 C22 31.58(18)
Cl2 Sn1 O5 C22 -115.31(8)
O1 Sn1 O5 C22 60.76(9)
C11 Sn1 C1 C2 -1.30(19)
Cl1 Sn1 C1 C2 127.74(10)
Cl2 Sn1 C1 C2 -132.34(10)
O5 Sn1 C1 C2 -41.98(11)
O1 Sn1 C1 C2 32.40(11)
C11 Sn1 C1 C6 177.73(11)
Cl1 Sn1 C1 C6 -53.23(10)
Cl2 Sn1 C1 C6 46.68(10)
O5 Sn1 C1 C6 137.04(10)
O1 Sn1 C1 C6 -148.57(10)
C6 C1 C2 C3 -0.48(19)
Sn1 C1 C2 C3 178.55(9)
C1 C2 C3 C4 0.03(19)
C2 C3 C4 C5 0.3(2)
C3 C4 C5 C6 -0.1(2)
C4 C5 C6 C1 -0.3(2)
C2 C1 C6 C5 0.6(2)
Sn1 C1 C6 C5 -178.42(10)
C1 Sn1 C11 C12 -4.52(18)
Cl1 Sn1 C11 C12 -133.41(9)
Cl2 Sn1 C11 C12 126.06(9)
O5 Sn1 C11 C12 38.43(9)
O1 Sn1 C11 C12 -40.15(9)
Sn1 C11 C12 C13 64.41(13)
Sn1 C11 C12 C22 -62.83(14)
C14 O1 C13 C12 166.18(12)
Sn1 O1 C13 C12 10.80(13)
C22 C12 C13 O1 78.25(15)
C11 C12 C13 O1 -46.24(16)
C13 O1 C14 C15 62.85(17)
Sn1 O1 C14 C15 -147.32(10)
C16 O2 C15 C14 -170.21(13)
O1 C14 C15 O2 56.33(17)
C15 O2 C16 C17 171.98(13)
C18 O3 C17 C16 167.11(12)
O2 C16 C17 O3 -68.54(15)
C17 O3 C18 C19 174.89(11)
C20 O4 C19 C18 70.76(16)
O3 C18 C19 O4 56.40(16)
C19 O4 C20 C21 177.88(12)
C22 O5 C21 C20 -94.51(15)
Sn1 O5 C21 C20 114.90(11)
O4 C20 C21 O5 64.66(16)
C21 O5 C22 C12 -169.31(12)
Sn1 O5 C22 C12 -13.59(13)
C13 C12 C22 O5 -77.03(15)
C11 C12 C22 O5 47.65(16)
